data_7207695
loop_
_publ_author_name
'Gunasekaran, Pethaiah'
'Balamurugan, Kamaraj'
'Sivakumar, Sathiyamoorthi'
'Perumal, Subbu'
'Men\'endez, J. Carlos'
'Almansour, Abdulrahman I.'

_publ_section_title
;
 Domino reactions in water: diastereoselective synthesis of densely
 functionalized indolyldihydrofuran derivatives
;
_journal_issue 3
_journal_name_full 'Green Chemistry'
_journal_page_first 750
_journal_paper_doi 10.1039/c2gc16517a
_journal_volume 14
_journal_year 2012
_chemical_formula_moiety 'C26 H17 Cl N2 O2'
_chemical_formula_sum 'C26 H17 Cl N2 O2'
_chemical_formula_weight 424.87
_chemical_name_systematic
;
?
;
_space_group_IT_number 14
_symmetry_cell_setting monoclinic
_symmetry_space_group_name_Hall '-P 2yn'
_symmetry_space_group_name_H-M 'P 1 21/n 1'
_atom_sites_solution_hydrogens geom
_atom_sites_solution_primary direct
_atom_sites_solution_secondary difmap
_audit_creation_method SHELXL-97
_cell_angle_alpha 90.00
_cell_angle_beta 100.875(2)
_cell_angle_gamma 90.00
_cell_formula_units_Z 4
_cell_length_a 9.8188(2)
_cell_length_b 15.9160(3)
_cell_length_c 13.4755(3)
_cell_measurement_reflns_used 25
_cell_measurement_temperature 293(2)
_cell_measurement_theta_max 25
_cell_measurement_theta_min 2
_cell_volume 2068.08(7)
_computing_cell_refinement 'CAD4 Express (Enraf Nonius, (1994)'
_computing_data_collection 'CAD4 Express (Enraf Nonius, (1994)'
_computing_data_reduction 'XCAD4 (Harms & Wocadlo, 1996)'
_computing_molecular_graphics 'PLATON (Spek, 2009)'
_computing_publication_material SHELXL-97
_computing_structure_refinement 'SHELXL-97 (Sheldrick, 2008)'
_computing_structure_solution 'SHELXS-97 (Sheldrick, 2008)'
_diffrn_ambient_temperature 293(2)
_diffrn_measured_fraction_theta_full 0.998
_diffrn_measured_fraction_theta_max 0.998
_diffrn_measurement_device_type MACH3-Nonius
_diffrn_measurement_method \w-2\q
_diffrn_radiation_monochromator graphite
_diffrn_radiation_source 'fine-focus sealed tube'
_diffrn_radiation_type MoK\a
_diffrn_radiation_wavelength 0.71073
_diffrn_reflns_av_R_equivalents 0.0351
_diffrn_reflns_av_sigmaI/netI 0.0208
_diffrn_reflns_limit_h_max 11
_diffrn_reflns_limit_h_min -11
_diffrn_reflns_limit_k_max 18
_diffrn_reflns_limit_k_min -18
_diffrn_reflns_limit_l_max 15
_diffrn_reflns_limit_l_min -16
_diffrn_reflns_number 18858
_diffrn_reflns_theta_full 25.00
_diffrn_reflns_theta_max 25.00
_diffrn_reflns_theta_min 2.99
_diffrn_standards_decay_% 0
_diffrn_standards_interval_time 60
_diffrn_standards_number 3
_exptl_absorpt_coefficient_mu 0.211
_exptl_absorpt_correction_T_max 0.9730
_exptl_absorpt_correction_T_min 0.9630
_exptl_absorpt_correction_type psi-scan
_exptl_absorpt_process_details '(North et al., 1968)'
_exptl_crystal_colour colourless
_exptl_crystal_density_diffrn 1.365
_exptl_crystal_density_method 'not measured'
_exptl_crystal_description block
_exptl_crystal_F_000 880
_exptl_crystal_size_max 0.18
_exptl_crystal_size_mid 0.15
_exptl_crystal_size_min 0.13
_refine_diff_density_max 0.229
_refine_diff_density_min -0.449
_refine_diff_density_rms 0.067
_refine_ls_extinction_method none
_refine_ls_goodness_of_fit_ref 1.254
_refine_ls_hydrogen_treatment constr
_refine_ls_matrix_type full
_refine_ls_number_parameters 280
_refine_ls_number_reflns 3625
_refine_ls_number_restraints 0
_refine_ls_restrained_S_all 1.254
_refine_ls_R_factor_all 0.0557
_refine_ls_R_factor_gt 0.0451
_refine_ls_shift/su_max 0.004
_refine_ls_shift/su_mean 0.001
_refine_ls_structure_factor_coef Fsqd
_refine_ls_weighting_details 'calc w=1/[\s^2^(Fo^2^)+(0.0618P)^2^+0.2249P] where P=(Fo^2^+2Fc^2^)/3'
_refine_ls_weighting_scheme calc
_refine_ls_wR_factor_gt 0.1469
_refine_ls_wR_factor_ref 0.1598
_reflns_number_gt 3018
_reflns_number_total 3625
_reflns_threshold_expression >2sigma(I)
_cod_data_source_file c2gc16517a.txt
_cod_data_source_block vnat
_cod_original_sg_symbol_H-M 'P 21/n'
_cod_database_code 7207695

loop_
_symmetry_equiv_pos_as_xyz
'x, y, z'
'-x+1/2, y+1/2, -z+1/2'
'-x, -y, -z'
'x-1/2, -y-1/2, z-1/2'

loop_
_atom_site_label
_atom_site_type_symbol
_atom_site_fract_x
_atom_site_fract_y
_atom_site_fract_z
_atom_site_U_iso_or_equiv
_atom_site_adp_type
_atom_site_occupancy
_atom_site_symmetry_multiplicity
_atom_site_calc_flag
_atom_site_refinement_flags
Cl Cl 0.91909(11) 0.06959(7) 0.73225(5) 0.1291(5) Uani 1 1 d .
O O 0.63041(11) 0.13192(6) 0.20410(9) 0.0329(3) Uani 1 1 d .
O0AA O 0.86635(14) 0.14655(8) 0.13124(9) 0.0448(4) Uani 1 1 d .
C4 C 0.87877(18) 0.15847(9) 0.22146(13) 0.0324(4) Uani 1 1 d .
N N 0.31169(15) -0.05375(8) 0.03700(11) 0.0374(4) Uani 1 1 d .
H H 0.2657 -0.0971 0.0115 0.045 Uiso 1 1 calc R
C6 C 0.37495(16) 0.08021(10) 0.07325(12) 0.0285(4) Uani 1 1 d .
C7 C 0.78111(17) 0.06242(9) 0.34068(12) 0.0295(4) Uani 1 1 d .
H7 H 0.8782 0.0446 0.3496 0.035 Uiso 1 1 calc R
C8 C 0.60076(16) 0.04769(9) 0.19956(12) 0.0277(4) Uani 1 1 d .
C9 C 0.47841(16) 0.02449(10) 0.12781(11) 0.0285(4) Uani 1 1 d .
C10 C 0.75743(16) 0.14405(9) 0.27594(12) 0.0293(4) Uani 1 1 d .
H10 H 0.7480 0.1922 0.3194 0.035 Uiso 1 1 calc R
C11 C 0.73727(18) 0.07076(9) 0.44217(13) 0.0319(4) Uani 1 1 d .
C12 C 0.68834(18) -0.08454(10) 0.28300(13) 0.0356(4) Uani 1 1 d .
C13 C 0.27162(17) 0.02841(11) 0.01754(12) 0.0329(4) Uani 1 1 d .
C14 C 0.68856(16) 0.00320(9) 0.26908(12) 0.0299(4) Uani 1 1 d .
C15 C 0.43427(18) -0.05585(10) 0.10235(13) 0.0339(4) Uani 1 1 d .
H15 H 0.4817 -0.1045 0.1265 0.041 Uiso 1 1 calc R
C16 C 0.35803(18) 0.16753(10) 0.06560(13) 0.0348(4) Uani 1 1 d .
H16 H 0.4244 0.2035 0.1011 0.042 Uiso 1 1 calc R
C17 C 1.01347(17) 0.18287(10) 0.28635(12) 0.0331(4) Uani 1 1 d .
C18 C 1.02509(19) 0.20484(11) 0.38713(14) 0.0396(4) Uani 1 1 d .
H18 H 0.9462 0.2057 0.4160 0.048 Uiso 1 1 calc R
C19 C 0.2412(2) 0.19870(12) 0.00450(14) 0.0440(5) Uani 1 1 d .
H19 H 0.2292 0.2566 -0.0012 0.053 Uiso 1 1 calc R
C20 C 0.15319(19) 0.06019(12) -0.04359(14) 0.0444(5) Uani 1 1 d .
H20 H 0.0857 0.0249 -0.0791 0.053 Uiso 1 1 calc R
C21 C 0.7947(3) 0.07595(14) 0.62312(16) 0.0611(6) Uani 1 1 d .
N0AA N 0.6918(2) -0.15573(10) 0.29455(15) 0.0600(5) Uani 1 1 d .
C23 C 0.8351(2) 0.06557(12) 0.53072(15) 0.0482(5) Uani 1 1 d .
H23 H 0.9275 0.0551 0.5282 0.058 Uiso 1 1 calc R
C24 C 1.1519(2) 0.22545(12) 0.44537(15) 0.0456(5) Uani 1 1 d .
H24 H 1.1582 0.2393 0.5131 0.055 Uiso 1 1 calc R
C25 C 0.6003(2) 0.08708(11) 0.44905(14) 0.0413(5) Uani 1 1 d .
H25 H 0.5332 0.0901 0.3904 0.050 Uiso 1 1 calc R
C26 C 1.1322(2) 0.18249(16) 0.24512(16) 0.0583(6) Uani 1 1 d .
H26 H 1.1271 0.1677 0.1778 0.070 Uiso 1 1 calc R
C27 C 0.1400(2) 0.14593(13) -0.04932(14) 0.0492(5) Uani 1 1 d .
H27 H 0.0621 0.1694 -0.0899 0.059 Uiso 1 1 calc R
C28 C 1.2681(2) 0.22543(15) 0.40352(17) 0.0594(6) Uani 1 1 d .
H28 H 1.3536 0.2398 0.4423 0.071 Uiso 1 1 calc R
C29 C 0.6599(3) 0.09266(13) 0.62973(17) 0.0601(6) Uani 1 1 d .
H29 H 0.6344 0.0997 0.6923 0.072 Uiso 1 1 calc R
C30 C 0.5623(2) 0.09888(13) 0.54117(16) 0.0527(5) Uani 1 1 d .
H30 H 0.4705 0.1111 0.5441 0.063 Uiso 1 1 calc R
C31 C 1.2579(2) 0.20401(19) 0.30352(19) 0.0788(8) Uani 1 1 d .
H31 H 1.3370 0.2041 0.2750 0.095 Uiso 1 1 calc R

loop_
_atom_site_aniso_label
_atom_site_aniso_U_11
_atom_site_aniso_U_22
_atom_site_aniso_U_33
_atom_site_aniso_U_23
_atom_site_aniso_U_13
_atom_site_aniso_U_12
Cl 0.1465(9) 0.1898(10) 0.0340(4) -0.0211(4) -0.0264(4) 0.0857(7)
O 0.0320(6) 0.0256(6) 0.0364(7) 0.0015(4) -0.0057(5) -0.0035(4)
O0AA 0.0500(8) 0.0549(8) 0.0278(7) -0.0067(6) 0.0031(6) -0.0082(6)
C4 0.0388(10) 0.0273(8) 0.0293(9) -0.0006(6) 0.0016(7) -0.0033(7)
N 0.0388(8) 0.0338(8) 0.0358(9) -0.0052(6) -0.0026(6) -0.0081(6)
C6 0.0283(8) 0.0350(9) 0.0224(9) -0.0010(6) 0.0054(7) -0.0011(6)
C7 0.0287(8) 0.0274(8) 0.0299(9) -0.0001(6) -0.0013(7) 0.0002(6)
C8 0.0305(8) 0.0260(8) 0.0258(9) -0.0031(6) 0.0031(7) -0.0013(6)
C9 0.0319(9) 0.0300(8) 0.0227(8) 0.0002(6) 0.0030(7) -0.0015(6)
C10 0.0307(9) 0.0263(8) 0.0283(9) -0.0024(6) -0.0016(7) -0.0030(6)
C11 0.0391(9) 0.0246(8) 0.0291(9) -0.0006(6) -0.0008(7) -0.0037(6)
C12 0.0403(10) 0.0310(9) 0.0322(10) -0.0010(7) -0.0018(7) 0.0002(7)
C13 0.0331(9) 0.0390(9) 0.0260(9) -0.0019(7) 0.0042(7) -0.0024(7)
C14 0.0333(9) 0.0272(8) 0.0273(9) -0.0024(6) 0.0009(7) -0.0015(6)
C15 0.0377(9) 0.0307(8) 0.0309(9) -0.0010(6) 0.0004(7) -0.0015(7)
C16 0.0394(10) 0.0342(9) 0.0316(9) 0.0009(7) 0.0090(7) 0.0007(7)
C17 0.0326(9) 0.0339(8) 0.0312(9) 0.0012(7) 0.0016(7) -0.0035(7)
C18 0.0352(10) 0.0466(10) 0.0364(10) -0.0075(8) 0.0049(8) -0.0075(7)
C19 0.0496(12) 0.0398(10) 0.0429(11) 0.0074(8) 0.0091(9) 0.0117(8)
C20 0.0361(10) 0.0560(12) 0.0370(11) -0.0024(8) -0.0033(8) 0.0006(8)
C21 0.0876(18) 0.0619(13) 0.0290(11) -0.0037(9) -0.0011(11) 0.0187(11)
N0AA 0.0743(13) 0.0327(10) 0.0663(12) 0.0043(8) -0.0038(10) -0.0014(8)
C23 0.0532(12) 0.0514(11) 0.0356(11) -0.0050(8) -0.0030(9) 0.0174(9)
C24 0.0460(11) 0.0486(11) 0.0380(11) -0.0056(8) -0.0029(8) -0.0088(8)
C25 0.0403(10) 0.0475(10) 0.0356(11) -0.0028(8) 0.0056(8) -0.0123(8)
C26 0.0434(12) 0.0964(17) 0.0365(11) -0.0048(10) 0.0112(9) -0.0110(11)
C27 0.0428(11) 0.0640(13) 0.0368(11) 0.0030(9) -0.0025(8) 0.0149(9)
C28 0.0344(11) 0.0784(15) 0.0593(14) 0.0012(11) -0.0063(10) -0.0106(10)
C29 0.0917(19) 0.0559(13) 0.0374(13) -0.0025(9) 0.0244(12) -0.0013(12)
C30 0.0550(13) 0.0559(12) 0.0514(13) -0.0035(9) 0.0208(10) -0.0124(10)
C31 0.0402(13) 0.137(3) 0.0614(16) -0.0104(15) 0.0150(11) -0.0153(13)

loop_
_atom_type_symbol
_atom_type_description
_atom_type_scat_dispersion_real
_atom_type_scat_dispersion_imag
_atom_type_scat_source
C C 0.0033 0.0016 'International Tables Vol C Tables 4.2.6.8 and 6.1.1.4'
H H 0.0000 0.0000 'International Tables Vol C Tables 4.2.6.8 and 6.1.1.4'
N N 0.0061 0.0033 'International Tables Vol C Tables 4.2.6.8 and 6.1.1.4'
O O 0.0106 0.0060 'International Tables Vol C Tables 4.2.6.8 and 6.1.1.4'

loop_
_geom_angle_atom_site_label_1
_geom_angle_atom_site_label_2
_geom_angle_atom_site_label_3
_geom_angle
C8 O C10 108.11(11)
O0AA C4 C17 122.54(15)
O0AA C4 C10 121.13(15)
C17 C4 C10 116.24(14)
C15 N C13 109.58(13)
C15 N H 125.2
C13 N H 125.2
C16 C6 C13 118.54(15)
C16 C6 C9 135.25(15)
C13 C6 C9 106.21(14)
C11 C7 C14 112.91(13)
C11 C7 C10 113.25(13)
C14 C7 C10 98.82(12)
C11 C7 H7 110.5
C14 C7 H7 110.5
C10 C7 H7 110.5
C14 C8 O 112.34(13)
C14 C8 C9 132.42(14)
O C8 C9 115.07(13)
C15 C9 C8 126.18(15)
C15 C9 C6 106.66(14)
C8 C9 C6 127.07(14)
O C10 C4 110.58(13)
O C10 C7 106.47(11)
C4 C10 C7 110.27(13)
O C10 H10 109.8
C4 C10 H10 109.8
C7 C10 H10 109.8
C23 C11 C25 118.40(17)
C23 C11 C7 120.22(17)
C25 C11 C7 121.33(15)
N0AA C12 C14 178.3(2)
N C13 C20 129.56(16)
N C13 C6 107.65(14)
C20 C13 C6 122.79(16)
C8 C14 C12 126.60(14)
C8 C14 C7 110.02(13)
C12 C14 C7 123.05(14)
N C15 C9 109.90(14)
N C15 H15 125.1
C9 C15 H15 125.1
C19 C16 C6 118.47(16)
C19 C16 H16 120.8
C6 C16 H16 120.8
C26 C17 C18 118.36(17)
C26 C17 C4 118.98(16)
C18 C17 C4 122.66(15)
C24 C18 C17 121.04(17)
C24 C18 H18 119.5
C17 C18 H18 119.5
C16 C19 C27 121.80(17)
C16 C19 H19 119.1
C27 C19 H19 119.1
C27 C20 C13 117.11(17)
C27 C20 H20 121.4
C13 C20 H20 121.4
C29 C21 C23 121.7(2)
C29 C21 Cl 119.52(18)
C23 C21 Cl 118.8(2)
C11 C23 C21 119.8(2)
C11 C23 H23 120.1
C21 C23 H23 120.1
C28 C24 C18 119.99(19)
C28 C24 H24 120.0
C18 C24 H24 120.0
C30 C25 C11 121.11(18)
C30 C25 H25 119.4
C11 C25 H25 119.4
C31 C26 C17 120.1(2)
C31 C26 H26 119.9
C17 C26 H26 119.9
C20 C27 C19 121.28(17)
C20 C27 H27 119.4
C19 C27 H27 119.4
C24 C28 C31 119.51(19)
C24 C28 H28 120.2
C31 C28 H28 120.2
C21 C29 C30 118.5(2)
C21 C29 H29 120.7
C30 C29 H29 120.7
C25 C30 C29 120.4(2)
C25 C30 H30 119.8
C29 C30 H30 119.8
C28 C31 C26 121.0(2)
C28 C31 H31 119.5
C26 C31 H31 119.5

loop_
_geom_bond_atom_site_label_1
_geom_bond_atom_site_label_2
_geom_bond_distance
Cl C21 1.729(2)
O C8 1.3708(18)
O C10 1.4402(18)
O0AA C4 1.214(2)
C4 C17 1.493(2)
C4 C10 1.530(2)
N C15 1.351(2)
N C13 1.376(2)
N H 0.8600
C6 C16 1.401(2)
C6 C13 1.409(2)
C6 C9 1.441(2)
C7 C11 1.515(2)
C7 C14 1.521(2)
C7 C10 1.558(2)
C7 H7 0.9800
C8 C14 1.348(2)
C8 C9 1.441(2)
C9 C15 1.373(2)
C10 H10 0.9800
C11 C23 1.386(2)
C11 C25 1.390(3)
C12 N0AA 1.143(2)
C12 C14 1.409(2)
C13 C20 1.387(2)
C15 H15 0.9300
C16 C19 1.372(2)
C16 H16 0.9300
C17 C26 1.383(3)
C17 C18 1.386(2)
C18 C24 1.381(2)
C18 H18 0.9300
C19 C27 1.395(3)
C19 H19 0.9300
C20 C27 1.372(3)
C20 H20 0.9300
C21 C29 1.369(4)
C21 C23 1.386(3)
C23 H23 0.9300
C24 C28 1.365(3)
C24 H24 0.9300
C25 C30 1.375(3)
C25 H25 0.9300
C26 C31 1.376(3)
C26 H26 0.9300
C27 H27 0.9300
C28 C31 1.375(3)
C28 H28 0.9300
C29 C30 1.386(3)
C29 H29 0.9300
C30 H30 0.9300
C31 H31 0.9300

loop_
_geom_torsion_atom_site_label_1
_geom_torsion_atom_site_label_2
_geom_torsion_atom_site_label_3
_geom_torsion_atom_site_label_4
_geom_torsion
C10 O C8 C14 6.26(18)
C10 O C8 C9 -177.86(13)
C14 C8 C9 C15 -11.7(3)
O C8 C9 C15 173.47(15)
C14 C8 C9 C6 164.58(17)
O C8 C9 C6 -10.3(2)
C16 C6 C9 C15 -179.75(19)
C13 C6 C9 C15 0.52(18)
C16 C6 C9 C8 3.4(3)
C13 C6 C9 C8 -176.34(16)
C8 O C10 C4 102.60(14)
C8 O C10 C7 -17.19(16)
O0AA C4 C10 O -11.0(2)
C17 C4 C10 O 172.41(12)
O0AA C4 C10 C7 106.48(17)
C17 C4 C10 C7 -70.11(16)
C11 C7 C10 O -99.74(15)
C14 C7 C10 O 19.96(15)
C11 C7 C10 C4 140.26(14)
C14 C7 C10 C4 -100.04(14)
C14 C7 C11 C23 133.43(16)
C10 C7 C11 C23 -115.30(17)
C14 C7 C11 C25 -49.22(19)
C10 C7 C11 C25 62.05(19)
C15 N C13 C20 -179.18(18)
C15 N C13 C6 0.31(19)
C16 C6 C13 N 179.71(15)
C9 C6 C13 N -0.51(18)
C16 C6 C13 C20 -0.8(3)
C9 C6 C13 C20 179.03(16)
O C8 C14 C12 -178.57(16)
C9 C8 C14 C12 6.5(3)
O C8 C14 C7 7.87(19)
C9 C8 C14 C7 -167.08(17)
C11 C7 C14 C8 103.00(16)
C10 C7 C14 C8 -16.95(17)
C11 C7 C14 C12 -70.8(2)
C10 C7 C14 C12 169.22(16)
C13 N C15 C9 0.0(2)
C8 C9 C15 N 176.55(15)
C6 C9 C15 N -0.34(19)
C13 C6 C16 C19 0.3(2)
C9 C6 C16 C19 -179.43(18)
O0AA C4 C17 C26 -7.7(3)
C10 C4 C17 C26 168.80(16)
O0AA C4 C17 C18 173.24(16)
C10 C4 C17 C18 -10.2(2)
C26 C17 C18 C24 -0.3(3)
C4 C17 C18 C24 178.69(16)
C6 C16 C19 C27 0.2(3)
N C13 C20 C27 -179.81(18)
C6 C13 C20 C27 0.8(3)
C25 C11 C23 C21 0.5(3)
C7 C11 C23 C21 177.93(17)
C29 C21 C23 C11 -1.0(3)
Cl C21 C23 C11 -179.72(15)
C17 C18 C24 C28 0.8(3)
C23 C11 C25 C30 0.8(2)
C7 C11 C25 C30 -176.62(16)
C18 C17 C26 C31 -0.4(3)
C4 C17 C26 C31 -179.4(2)
C13 C20 C27 C19 -0.3(3)
C16 C19 C27 C20 -0.1(3)
C18 C24 C28 C31 -0.6(3)
C23 C21 C29 C30 0.2(3)
Cl C21 C29 C30 178.93(16)
C11 C25 C30 C29 -1.6(3)
C21 C29 C30 C25 1.0(3)
C24 C28 C31 C26 -0.1(4)
C17 C26 C31 C28 0.6(4)
